data_2200342
loop_
_publ_author_name
'Tolhurst, Vicki-Anne'
'Ball, Rachel J.'
'Genge, Anthony R. J.'

_publ_section_title
;
 2,6-Bis(phenylthiomethyl)pyridine
;
_journal_issue 5
_journal_name_full 'Acta Crystallographica Section E'
_journal_page_first o392
_journal_page_last o393
_journal_paper_doi 10.1107/S1600536801005293
_journal_volume 57
_journal_year 2001
_chemical_formula_moiety 'C19 H17 N S2'
_chemical_formula_sum 'C19 H17 N S2'
_chemical_formula_weight 323.47
_space_group_IT_number 2
_symmetry_cell_setting triclinic
_symmetry_space_group_name_Hall '-P 1'
_symmetry_space_group_name_H-M 'P -1'
_audit_creation_method 'from TEXRAY.INF file'
_cell_angle_alpha 112.930(10)
_cell_angle_beta 100.12(2)
_cell_angle_gamma 102.370(10)
_cell_formula_units_Z 2
_cell_length_a 10.165(2)
_cell_length_b 10.365(2)
_cell_length_c 9.053(2)
_cell_measurement_reflns_used 25
_cell_measurement_temperature 150
_cell_measurement_theta_max 49.9
_cell_measurement_theta_min 45.2
_cell_volume 821.7(3)
_computing_cell_refinement 'MSC/AFC Diffractometer Control Software'
_computing_data_collection
;
MSC/AFC Diffractometer Control Software
(Molecular Structure Corporation, 1988)
;
_computing_data_reduction 'TEXSAN (Molecular Structure Corporation, 1992)'
_computing_publication_material TEXSAN
_computing_structure_refinement TEXSAN
_computing_structure_solution 'SHELXS86 (Sheldrick, 1990)'
_diffrn_ambient_temperature 150
_diffrn_measurement_device 'Rigaku AFC-7S'
_diffrn_measurement_method \w/2\q
_diffrn_radiation_monochromator graphite
_diffrn_radiation_source 'X-ray tube'
_diffrn_radiation_type MoK\a
_diffrn_radiation_wavelength .7107
_diffrn_reflns_av_R_equivalents .01
_diffrn_reflns_limit_h_max 12
_diffrn_reflns_limit_h_min 0
_diffrn_reflns_limit_k_max 12
_diffrn_reflns_limit_k_min -12
_diffrn_reflns_limit_l_max 10
_diffrn_reflns_limit_l_min -10
_diffrn_reflns_number 3073
_diffrn_reflns_theta_max 24.99
_diffrn_reflns_theta_min 2.14
_diffrn_standards_decay_% -1.29
_diffrn_standards_interval_count 150
_diffrn_standards_number 3
_exptl_absorpt_coefficient_mu .319
_exptl_absorpt_correction_T_max .938
_exptl_absorpt_correction_T_min .883
_exptl_absorpt_correction_type '\y scan'
_exptl_absorpt_process_details '(North et al., 1968)'
_exptl_crystal_colour colourless
_exptl_crystal_density_diffrn 1.307
_exptl_crystal_density_meas ?
_exptl_crystal_description block
_exptl_crystal_F_000 340
_exptl_crystal_size_max .3
_exptl_crystal_size_mid .3
_exptl_crystal_size_min .2
_refine_diff_density_max .25
_refine_diff_density_min -.31
_refine_ls_extinction_method none
_refine_ls_goodness_of_fit_obs 3.021
_refine_ls_hydrogen_treatment constr
_refine_ls_matrix_type full
_refine_ls_number_parameters 199
_refine_ls_number_reflns 2487
_refine_ls_number_restraints 0
_refine_ls_R_factor_obs .0343
_refine_ls_shift/esd_max <0.001
_refine_ls_structure_factor_coef F
_refine_ls_weighting_details 'w = 1/[\s^2^(F) + 0.008|F|^2^]'
_refine_ls_weighting_scheme sigma
_refine_ls_wR_factor_obs .0407
_reflns_number_observed 2487
_reflns_number_total 2894
_reflns_observed_criterion F>2\s(F)
_cod_data_source_file tk6007.cif
_cod_data_source_block I
_cod_depositor_comments
;
The following automatic conversions were performed:

'_atom_site_thermal_displace_type' tag value 'Uij' was replaced with
'Uani' value 39 times.

Automatic conversion script
Id: cif_fix_values 1646 2011-03-28 12:23:43Z adriana 

The following automatic conversions were performed:

'_exptl_crystal_density_meas' value 'not measured' was changed to '?'
- the value is perceived as not measured.

Automatic conversion script
Id: cif_fix_values 3008 2015-01-20 13:52:24Z robertas 
;
_cod_original_cell_volume 821.6(3)
_cod_database_code 2200342

loop_
_symmetry_equiv_pos_as_xyz
'  +x,  +y,  +z'
'  -x,  -y,  -z'

loop_
_atom_site_aniso_label
_atom_site_aniso_U_11
_atom_site_aniso_U_22
_atom_site_aniso_U_33
_atom_site_aniso_U_12
_atom_site_aniso_U_13
_atom_site_aniso_U_23
S(1) .0385(3) .0253(3) .0326(3) .0132(2) .0067(2) .0125(2)
S(2) .0358(3) .0361(3) .0475(4) .0099(3) .0088(3) .0268(3)
N(1) .0284(9) .0199(9) .0248(9) .0021(7) .0019(7) .0101(7)
C(1) .0320(10) .0220(10) .0300(10) .0049(9) .0065(9) .0113(9)
C(2) .0270(10) .0210(10) .0250(10) .0009(9) .0006(9) .0098(9)
C(3) .0310(10) .0280(10) .0400(10) .0064(9) .0060(10) .0210(10)
C(4) .0330(10) .0340(10) .0420(10) .0056(10) .0060(10) .0270(10)
C(5) .0310(10) .0330(10) .0320(10) .0040(10) .0058(10) .0180(10)
C(6) .0270(10) .0230(10) .0230(10) .0012(9) .0013(9) .0091(9)
C(7) .0350(10) .0260(10) .0320(10) .0046(9) .0058(10) .0118(10)
C(11) .0320(10) .0250(10) .0300(10) .0052(9) .0098(9) .0174(9)
C(12) .0400(10) .0280(10) .0300(10) .0050(10) .0130(10) .0129(10)
C(13) .0400(10) .0400(10) .0310(10) -.0010(10) .0090(10) .0150(10)
C(14) .0310(10) .054(2) .0360(10) .0020(10) .0070(10) .0250(10)
C(15) .0350(10) .0440(10) .0460(10) .0120(10) .0130(10) .0280(10)
C(16) .0350(10) .0280(10) .0360(10) .0086(10) .0090(10) .0176(10)
C(21) .0280(10) .0320(10) .0390(10) .0100(9) .0076(10) .0200(10)
C(22) .066(2) .040(2) .050(2) .0020(10) .0310(10) .0100(10)
C(23) .063(2) .060(2) .055(2) .0080(10) .032(2) .029(2)
C(24) .0330(10) .0420(10) .061(2) .0050(10) .0090(10) .0310(10)
C(25) .047(2) .0360(10) .047(2) .0020(10) .0020(10) .0160(10)
C(26) .0410(10) .0410(10) .0340(10) .0070(10) .0070(10) .0180(10)

loop_
_atom_site_label
_atom_site_fract_x
_atom_site_fract_y
_atom_site_fract_z
_atom_site_U_iso_or_equiv
_atom_site_thermal_displace_type
_atom_site_calc_flag
_atom_site_calc_attached_atom
S(1) .56351(6) .65575(6) .34517(7) .0322(2) Uani no .
S(2) .14211(6) 1.01495(6) .64662(8) .0377(2) Uani no .
N(1) .4444(2) .9347(2) .6760(2) .0261(4) Uani no .
C(1) .5986(2) .8310(2) .5255(3) .0292(6) Uani no .
C(2) .5072(2) .8291(2) .6384(2) .0265(5) Uani no .
C(3) .4910(2) .7260(2) .7034(3) .0326(6) Uani no .
C(4) .4093(2) .7354(2) .8115(3) .0345(6) Uani no .
C(5) .3454(2) .8454(2) .8528(3) .0324(6) Uani no .
C(6) .3654(2) .9426(2) .7816(2) .0270(5) Uani no .
C(7) .2973(2) 1.0617(2) .8179(3) .0327(6) Uani no .
C(11) .3996(2) .6303(2) .2137(3) .0279(6) Uani no .
C(12) .3443(2) .4962(2) .0675(3) .0331(6) Uani no .
C(13) .2199(2) .4682(3) -.0478(3) .0399(7) Uani no .
C(14) .1493(2) .5715(3) -.0211(3) .0410(7) Uani no .
C(15) .2020(2) .7031(3) .1256(3) .0386(7) Uani no .
C(16) .3273(2) .7333(2) .2433(3) .0323(6) Uani no .
C(21) .0296(2) .8583(2) .6482(3) .0317(6) Uani no .
C(22) -.0177(3) .8703(3) .7851(3) .0556(8) Uani no .
C(23) -.1078(3) .7483(3) .7833(4) .0580(9) Uani no .
C(24) -.1543(2) .6143(3) .6432(3) .0443(7) Uani no .
C(25) -.1095(3) .6032(3) .5060(3) .0476(7) Uani no .
C(26) -.0160(2) .7243(3) .5082(3) .0402(7) Uani no .
H(1a) .5975 .9140 .4876 .0598 Uani yes C(1)
H(1b) .6989 .8442 .5776 .0598 Uani yes C(1)
H(3) .5480 .6388 .6717 .0598 Uani yes C(3)
H(4) .3958 .6620 .8633 .0598 Uani yes C(4)
H(5) .2788 .8532 .9248 .0598 Uani yes C(5)
H(7a) .3671 1.1585 .8297 .0598 Uani yes C(7)
H(7b) .2732 1.0852 .9335 .0598 Uani yes C(7)
H(12) .3950 .4161 .0391 .0598 Uani yes C(12)
H(13) .1886 .3668 -.1610 .0598 Uani yes C(13)
H(14) .0506 .5415 -.1119 .0598 Uani yes C(14)
H(15) .1511 .7920 .1619 .0598 Uani yes C(15)
H(16) .3715 .8334 .3580 .0598 Uani yes C(16)
H(22) .0000 .9746 .8789 .0598 Uani yes C(22)
H(23) -.1277 .7579 .8907 .0598 Uani yes C(23)
H(24) -.2276 .5214 .6390 .0598 Uani yes C(24)
H(25) -.1395 .4988 .4056 .0598 Uani yes C(25)
H(26) .0244 .7157 .4129 .0598 Uani yes C(26)

loop_
_atom_type_symbol
_atom_type_scat_dispersion_real
_atom_type_scat_dispersion_imag
_atom_type_scat_source
C .003 .002 'International Tables'
H .000 .000 'International Tables'
N .006 .003 'International Tables'
S .125 .123 'International Tables'

loop_
_geom_angle_atom_site_label_1
_geom_angle_atom_site_label_2
_geom_angle_atom_site_label_3
_geom_angle
_geom_angle_publ_flag
C(1) S(1) C(11) 104.13(10) yes
C(7) S(2) C(21) 100.90(10) yes
C(2) N(1) C(6) 118.5(2) yes
S(1) C(1) C(2) 115.10(10) yes
N(1) C(2) C(1) 115.6(2) yes
N(1) C(2) C(3) 122.3(2) yes
C(1) C(2) C(3) 122.1(2) no
C(2) C(3) C(4) 118.5(2) no
C(3) C(4) C(5) 119.7(2) no
C(4) C(5) C(6) 118.3(2) no
N(1) C(6) C(5) 122.6(2) no
N(1) C(6) C(7) 116.2(2) no
C(5) C(6) C(7) 121.2(2) no
S(2) C(7) C(6) 112.30(10) yes
S(1) C(11) C(12) 115.4(2) no
S(1) C(11) C(16) 125.0(2) no
C(12) C(11) C(16) 119.6(2) no
C(11) C(12) C(13) 120.0(2) no
C(12) C(13) C(14) 120.6(2) no
C(13) C(14) C(15) 119.5(2) no
C(14) C(15) C(16) 120.7(2) no
C(11) C(16) C(15) 119.5(2) no
S(2) C(21) C(22) 121.0(2) no
S(2) C(21) C(26) 119.8(2) no
C(22) C(21) C(26) 119.2(2) no
C(21) C(22) C(23) 120.4(2) no
C(22) C(23) C(24) 120.6(2) no
C(23) C(24) C(25) 119.0(2) no
C(24) C(25) C(26) 120.9(2) no
C(21) C(26) C(25) 120.0(2) no

loop_
_geom_bond_atom_site_label_1
_geom_bond_atom_site_label_2
_geom_bond_site_symmetry_1
_geom_bond_site_symmetry_2
_geom_bond_distance
_geom_bond_publ_flag
S(1) C(1) . . 1.816(2) yes
S(1) C(11) . . 1.770(2) yes
S(2) C(7) . . 1.832(2) yes
S(2) C(21) . . 1.781(2) yes
N(1) C(2) . . 1.344(3) yes
N(1) C(6) . . 1.343(3) yes
C(1) C(2) . . 1.500(3) no
C(2) C(3) . . 1.401(3) no
C(3) C(4) . . 1.379(3) no
C(4) C(5) . . 1.390(3) no
C(5) C(6) . . 1.391(3) no
C(6) C(7) . . 1.497(3) no
C(11) C(12) . . 1.403(3) no
C(11) C(16) . . 1.390(3) no
C(12) C(13) . . 1.384(3) no
C(13) C(14) . . 1.382(3) no
C(14) C(15) . . 1.391(3) no
C(15) C(16) . . 1.395(3) no
C(21) C(22) . . 1.378(3) no
C(21) C(26) . . 1.377(3) no
C(22) C(23) . . 1.385(3) no
C(23) C(24) . . 1.377(4) no
C(24) C(25) . . 1.369(3) no
C(25) C(26) . . 1.393(3) no

loop_
_geom_torsion_atom_site_label_1
_geom_torsion_atom_site_label_2
_geom_torsion_atom_site_label_3
_geom_torsion_atom_site_label_4
_geom_torsion
_geom_torsion_publ_flag
S(1) C(1) C(2) N(1) -129.1(2) yes
S(1) C(1) C(2) C(3) 52.3(2) yes
S(1) C(11) C(12) C(13) -176.9(2) yes
S(1) C(11) C(12) C(13) -176.9(2) yes
S(2) C(7) C(6) N(1) 77.4(2) yes
S(2) C(7) C(6) C(5) -101.9(2) yes
S(2) C(21) C(22) C(23) 178.5(2) yes
S(2) C(21) C(26) C(25) -176.9(2) yes
N(1) C(2) C(3) C(4) -1.0(2) no
N(1) C(6) C(5) C(4) -.4(2) no
C(1) S(1) C(11) C(12) -176.5(2) yes
C(1) S(1) C(11) C(16) 5.5(4) yes
C(1) C(2) N(1) C(6) -177.50(10) yes
C(1) C(2) C(3) C(4) 177.50(10) yes
C(2) N(1) C(6) C(5) -.4(2) no
C(2) N(1) C(6) C(7) -179.60(10) yes
C(3) C(2) N(1) C(6) 1.1(2) no
C(3) C(4) C(5) C(6) .5(2) no
C(4) C(5) C(6) C(7) 178.7(2) yes
C(6) C(7) S(2) C(21) 63.8(2) yes
C(7) S(2) C(21) C(22) 63.3(2) yes
C(7) S(2) C(21) C(26) -119.5(2) yes
C(11) C(12) C(13) C(14) .3(4) no
C(11) C(16) C(15) C(14) -.3(5) no
C(12) C(11) C(16) C(15) -1.2(4) no
C(12) C(13) C(14) C(15) -1.9(4) no
C(13) C(12) C(11) C(16) 1.2(4) no
C(13) C(14) C(15) C(16) 1.9(5) no
C(21) C(22) C(23) C(24) -1.7(4) no
C(21) C(26) C(25) C(24) -1.7(5) no
C(22) C(21) C(26) C(25) .4(4) no
C(22) C(23) C(24) C(25) .4(5) no
